data_7022104
loop_
_publ_author_name
'Devillers, Charles H.'
'Milet, Anne'
'Moutet, Jean-Claude'
'P\'ecaut, Jacques'
'Royal, Guy'
'Saint-Aman, Eric'
'Bucher, Christophe'

_publ_section_title
;
 Long-range electronic connection in picket-fence like ferrocene-porphyrin
 derivatives.
;
_journal_issue 4
_journal_name_full 'Dalton transactions (Cambridge, England : 2003)'
_journal_page_first 1196
_journal_page_last 1209
_journal_paper_doi 10.1039/c2dt31667f
_journal_volume 42
_journal_year 2013
_chemical_formula_sum 'C65 H55.5 Fe4 N4 O2 Zn'
_chemical_formula_weight 1213.40
_chemical_name_systematic
;
?
;
_space_group_IT_number 15
_symmetry_cell_setting monoclinic
_symmetry_space_group_name_Hall '-C 2yc'
_symmetry_space_group_name_H-M 'C 1 2/c 1'
_atom_sites_solution_hydrogens geom
_atom_sites_solution_primary direct
_atom_sites_solution_secondary difmap
_audit_creation_method SHELXL-97
_cell_angle_alpha 90.00
_cell_angle_beta 110.088(5)
_cell_angle_gamma 90.00
_cell_formula_units_Z 8
_cell_length_a 58.224(18)
_cell_length_b 7.400(2)
_cell_length_c 27.891(9)
_cell_measurement_reflns_used 6518
_cell_measurement_temperature 298(2)
_cell_measurement_theta_max 23.30
_cell_measurement_theta_min 1.48
_cell_volume 11286(6)
_computing_cell_refinement 'Bruker SMART'
_computing_data_collection 'Bruker SMART'
_computing_data_reduction 'Bruker SAINT'
_computing_molecular_graphics 'Bruker SHELXTL'
_computing_publication_material 'Bruker SHELXTL'
_computing_structure_refinement 'SHELXL-97 (Sheldrick, 1997)'
_computing_structure_solution 'SHELXS-97 (Sheldrick, 1990)'
_diffrn_ambient_temperature 298(2)
_diffrn_measured_fraction_theta_full 0.992
_diffrn_measured_fraction_theta_max 0.992
_diffrn_measurement_device_type 'CCD area detector'
_diffrn_measurement_method 'phi and omega scans'
_diffrn_radiation_monochromator graphite
_diffrn_radiation_source 'fine-focus sealed tube'
_diffrn_radiation_type MoK\a
_diffrn_radiation_wavelength 0.71073
_diffrn_reflns_av_R_equivalents 0.0521
_diffrn_reflns_av_sigmaI/netI 0.0618
_diffrn_reflns_limit_h_max 64
_diffrn_reflns_limit_h_min -35
_diffrn_reflns_limit_k_max 8
_diffrn_reflns_limit_k_min -8
_diffrn_reflns_limit_l_max 31
_diffrn_reflns_limit_l_min -30
_diffrn_reflns_number 22893
_diffrn_reflns_theta_full 23.30
_diffrn_reflns_theta_max 23.30
_diffrn_reflns_theta_min 1.48
_exptl_absorpt_coefficient_mu 1.471
_exptl_absorpt_correction_T_max 0.8914
_exptl_absorpt_correction_T_min 0.6667
_exptl_absorpt_correction_type multi-scan
_exptl_absorpt_process_details sadabs
_exptl_crystal_colour 'dark green'
_exptl_crystal_density_diffrn 1.428
_exptl_crystal_density_method 'not measured'
_exptl_crystal_description needle
_exptl_crystal_F_000 4988
_exptl_crystal_size_max 0.30
_exptl_crystal_size_mid 0.10
_exptl_crystal_size_min 0.08
_refine_diff_density_max 1.294
_refine_diff_density_min -0.842
_refine_diff_density_rms 0.198
_refine_ls_extinction_method none
_refine_ls_goodness_of_fit_ref 1.296
_refine_ls_hydrogen_treatment constr
_refine_ls_matrix_type full
_refine_ls_number_parameters 775
_refine_ls_number_reflns 8100
_refine_ls_number_restraints 285
_refine_ls_restrained_S_all 1.277
_refine_ls_R_factor_all 0.1321
_refine_ls_R_factor_gt 0.1088
_refine_ls_shift/su_max 0.089
_refine_ls_shift/su_mean 0.004
_refine_ls_structure_factor_coef Fsqd
_refine_ls_weighting_details 'calc w=1/[\s^2^(Fo^2^)+(0.0991P)^2^+288.0086P] where P=(Fo^2^+2Fc^2^)/3'
_refine_ls_weighting_scheme calc
_refine_ls_wR_factor_gt 0.2746
_refine_ls_wR_factor_ref 0.2887
_reflns_number_gt 6518
_reflns_number_total 8100
_reflns_threshold_expression >2sigma(I)
_cod_data_source_file c2dt31667f.txt
_cod_data_source_block 10Zn
_cod_depositor_comments
;
The following automatic conversions were performed:

'_symmetry_cell_setting' value 'Monoclinic' changed to 'monoclinic'
according to /home/saulius/struct/CIF-dictionaries/cif_core.dic
dictionary named 'cif_core.dic' version 2.4.2 from 2011-04-26.

Automatic conversion script
Id: cif_fix_values 1891 2012-01-12 08:04:46Z andrius 
;
_cod_original_sg_symbol_H-M C2/c
_cod_original_formula_sum 'C65 H55.50 Fe4 N4 O2 Zn'
_cod_database_code 7022104

loop_
_symmetry_equiv_pos_as_xyz
'x, y, z'
'-x, y, -z+1/2'
'x+1/2, y+1/2, z'
'-x+1/2, y+1/2, -z+1/2'
'-x, -y, -z'
'x, -y, z-1/2'
'-x+1/2, -y+1/2, -z'
'x+1/2, -y+1/2, z-1/2'

loop_
_atom_site_label
_atom_site_type_symbol
_atom_site_fract_x
_atom_site_fract_y
_atom_site_fract_z
_atom_site_U_iso_or_equiv
_atom_site_adp_type
_atom_site_occupancy
_atom_site_symmetry_multiplicity
_atom_site_calc_flag
_atom_site_refinement_flags
_atom_site_disorder_assembly
_atom_site_disorder_group
Zn Zn 0.62710(2) 0.6043(2) 0.61336(5) 0.0298(4) Uani 1 1 d . . .
Fe1 Fe 0.71564(3) 0.9282(2) 0.79019(7) 0.0312(5) Uani 1 1 d . A .
Fe2 Fe 0.65420(3) 0.2778(3) 0.42547(7) 0.0358(5) Uani 1 1 d . A .
Fe3 Fe 0.53197(3) 0.8891(2) 0.44137(7) 0.0353(5) Uani 1 1 d . A .
Fe4 Fe 0.57468(3) 0.1520(2) 0.74948(7) 0.0360(5) Uani 1 1 d . A .
N1 N 0.64138(16) 0.5507(14) 0.6895(3) 0.028(2) Uani 1 1 d . A .
N2 N 0.66173(16) 0.5870(14) 0.6119(3) 0.028(2) Uani 1 1 d . A .
N3 N 0.61350(16) 0.5862(14) 0.5354(3) 0.030(2) Uani 1 1 d . A .
N4 N 0.59324(16) 0.5481(14) 0.6151(3) 0.030(2) Uani 1 1 d . A .
C1 C 0.62843(19) 0.5031(15) 0.7210(4) 0.025(3) Uani 1 1 d . . .
C2 C 0.6439(2) 0.5327(17) 0.7733(4) 0.031(3) Uani 1 1 d . A .
H2A H 0.6398 0.5096 0.8021 0.038 Uiso 1 1 calc R . .
C3 C 0.6652(2) 0.5996(18) 0.7727(4) 0.035(3) Uani 1 1 d . . .
H3A H 0.6784 0.6353 0.8010 0.042 Uiso 1 1 calc R A .
C4 C 0.66388(19) 0.6058(16) 0.7205(4) 0.028(3) Uani 1 1 d . A .
C5 C 0.6836(2) 0.6482(16) 0.7030(4) 0.028(3) Uani 1 1 d . . .
C6 C 0.6826(2) 0.6184(17) 0.6521(4) 0.031(3) Uani 1 1 d . A .
C7 C 0.7035(2) 0.6053(19) 0.6356(4) 0.038(3) Uani 1 1 d . . .
H7A H 0.7198 0.6213 0.6556 0.045 Uiso 1 1 calc R A .
C8 C 0.6945(2) 0.565(2) 0.5849(5) 0.041(3) Uani 1 1 d . A .
H8A H 0.7038 0.5460 0.5640 0.050 Uiso 1 1 calc R . .
C9 C 0.6683(2) 0.5564(17) 0.5692(5) 0.033(3) Uani 1 1 d . . .
C10 C 0.6522(2) 0.5306(17) 0.5190(4) 0.029(3) Uani 1 1 d . A .
C11 C 0.6270(2) 0.5634(17) 0.5034(4) 0.032(3) Uani 1 1 d . . .
C12 C 0.6106(2) 0.5873(18) 0.4520(5) 0.039(3) Uani 1 1 d . A .
H12A H 0.6147 0.5782 0.4226 0.047 Uiso 1 1 calc R . .
C13 C 0.5881(2) 0.6258(18) 0.4540(5) 0.039(3) Uani 1 1 d . . .
H13A H 0.5741 0.6530 0.4264 0.047 Uiso 1 1 calc R A .
C14 C 0.5899(2) 0.6167(17) 0.5057(4) 0.033(3) Uani 1 1 d . A .
C15 C 0.5701(2) 0.6244(16) 0.5242(4) 0.029(3) Uani 1 1 d . . .
C16 C 0.5721(2) 0.5675(16) 0.5746(4) 0.030(3) Uani 1 1 d . A .
C17 C 0.5517(2) 0.5096(18) 0.5887(5) 0.037(3) Uani 1 1 d . . .
H17A H 0.5353 0.5122 0.5683 0.044 Uiso 1 1 calc R A .
C18 C 0.5612(2) 0.4509(18) 0.6373(5) 0.038(3) Uani 1 1 d . A .
H18A H 0.5525 0.3999 0.6564 0.046 Uiso 1 1 calc R . .
C19 C 0.5870(2) 0.4810(17) 0.6544(4) 0.030(3) Uani 1 1 d . . .
C20 C 0.6037(2) 0.4530(15) 0.7046(4) 0.023(2) Uani 1 1 d . A .
C21 C 0.7076(2) 0.7161(16) 0.7388(4) 0.026(3) Uani 1 1 d . A .
C22 C 0.7217(2) 0.8509(18) 0.7251(5) 0.034(3) Uani 1 1 d . . .
H22A H 0.7169 0.9179 0.6929 0.041 Uiso 1 1 calc R A .
C23 C 0.7443(2) 0.8694(19) 0.7670(5) 0.040(3) Uani 1 1 d . A .
H23A H 0.7577 0.9515 0.7684 0.048 Uiso 1 1 calc R . .
C24 C 0.7439(2) 0.7506(19) 0.8053(5) 0.043(3) Uani 1 1 d . . .
H24A H 0.7571 0.7379 0.8383 0.052 Uiso 1 1 calc R A .
C25 C 0.7217(2) 0.6522(17) 0.7900(4) 0.033(3) Uani 1 1 d . A .
H25A H 0.7167 0.5600 0.8098 0.040 Uiso 1 1 calc R . .
C26 C 0.6847(3) 1.050(2) 0.7921(7) 0.064(5) Uani 1 1 d . . .
H26A H 0.6680 1.0141 0.7722 0.077 Uiso 1 1 calc R A .
C27 C 0.6992(3) 1.178(2) 0.7763(7) 0.064(5) Uani 1 1 d . A .
H27A H 0.6942 1.2449 0.7440 0.076 Uiso 1 1 calc R . .
C28 C 0.7221(3) 1.190(2) 0.8170(7) 0.064(5) Uani 1 1 d . . .
H28A H 0.7360 1.2656 0.8175 0.077 Uiso 1 1 calc R A .
C29 C 0.7213(4) 1.066(3) 0.8570(7) 0.074(5) Uani 1 1 d . A .
H29A H 0.7345 1.0448 0.8896 0.089 Uiso 1 1 calc R . .
C30 C 0.6983(3) 0.989(2) 0.8411(7) 0.064(5) Uani 1 1 d . A .
H30A H 0.6926 0.9001 0.8605 0.077 Uiso 1 1 calc R . .
C31 C 0.6637(2) 0.4783(17) 0.4806(4) 0.031(3) Uani 1 1 d . . .
C32 C 0.6621(2) 0.5486(17) 0.4332(5) 0.038(3) Uani 1 1 d . A .
H32A H 0.6509 0.6453 0.4153 0.045 Uiso 1 1 calc R . .
C33 C 0.6783(3) 0.457(2) 0.4142(5) 0.053(4) Uani 1 1 d . . .
H33A H 0.6808 0.4811 0.3817 0.064 Uiso 1 1 calc R A .
C34 C 0.6907(3) 0.330(2) 0.4502(6) 0.057(4) Uani 1 1 d . A .
H34A H 0.7033 0.2474 0.4470 0.069 Uiso 1 1 calc R . .
C35 C 0.6820(2) 0.331(2) 0.4888(5) 0.044(3) Uani 1 1 d U A .
H35A H 0.6876 0.2525 0.5190 0.053 Uiso 1 1 calc R . .
C36 C 0.6216(3) 0.167(2) 0.4225(7) 0.061(4) Uani 1 1 d . . .
H36A H 0.6116 0.2067 0.4424 0.073 Uiso 1 1 calc R A .
C37 C 0.6200(3) 0.235(2) 0.3730(6) 0.058(4) Uani 1 1 d . A .
H37A H 0.6086 0.3275 0.3530 0.069 Uiso 1 1 calc R . .
C38 C 0.6376(3) 0.142(2) 0.3586(6) 0.059(4) Uani 1 1 d . . .
H38A H 0.6409 0.1604 0.3268 0.070 Uiso 1 1 calc R A .
C39 C 0.6498(3) 0.020(2) 0.3969(6) 0.055(4) Uani 1 1 d . A .
H39A H 0.6631 -0.0597 0.3962 0.066 Uiso 1 1 calc R . .
C40 C 0.6403(3) 0.032(2) 0.4378(7) 0.064(5) Uani 1 1 d . A .
H40A H 0.6454 -0.0381 0.4695 0.077 Uiso 1 1 calc R . .
C41 C 0.5450(2) 0.6712(16) 0.4900(4) 0.029(3) Uani 1 1 d . A .
C42 C 0.5288(2) 0.7795(18) 0.5065(5) 0.040(3) Uani 1 1 d . . .
H42A H 0.5329 0.8399 0.5397 0.048 Uiso 1 1 calc R A .
C43 C 0.5054(2) 0.786(2) 0.4654(5) 0.048(4) Uani 1 1 d . A .
H43A H 0.4908 0.8499 0.4661 0.057 Uiso 1 1 calc R . .
C44 C 0.5072(2) 0.681(2) 0.4244(6) 0.050(4) Uani 1 1 d . . .
H44A H 0.4941 0.6594 0.3916 0.060 Uiso 1 1 calc R A .
C45 C 0.5317(2) 0.6093(14) 0.4402(5) 0.033(3) Uani 1 1 d U A .
H45A H 0.5384 0.5337 0.4192 0.039 Uiso 1 1 calc R . .
C46 C 0.5602(3) 1.050(2) 0.4403(7) 0.063(5) Uani 1 1 d . . .
H46A H 0.5776 1.0306 0.4595 0.076 Uiso 1 1 calc R A .
C47 C 0.5432(4) 1.149(2) 0.4577(7) 0.078(6) Uani 1 1 d . A .
H47A H 0.5469 1.2104 0.4907 0.094 Uiso 1 1 calc R . .
C48 C 0.5202(3) 1.147(2) 0.4169(11) 0.092(8) Uani 1 1 d . . .
H48A H 0.5050 1.2044 0.4168 0.111 Uiso 1 1 calc R A .
C49 C 0.5236(4) 1.050(3) 0.3775(8) 0.078(5) Uani 1 1 d . A .
H49A H 0.5106 1.0241 0.3449 0.094 Uiso 1 1 calc R . .
C50 C 0.5475(3) 0.992(2) 0.3903(7) 0.058(4) Uani 1 1 d . A .
H50A H 0.5543 0.9217 0.3686 0.070 Uiso 1 1 calc R . .
C51 C 0.5952(2) 0.3782(16) 0.7457(4) 0.029(3) Uani 1 1 d . . .
C52 C 0.5739(2) 0.4305(17) 0.7571(5) 0.036(3) Uani 1 1 d . A .
H52A H 0.5609 0.5117 0.7367 0.043 Uiso 1 1 calc R . .
C53 C 0.5745(3) 0.3376(19) 0.8018(5) 0.049(4) Uani 1 1 d . . .
H53A H 0.5622 0.3474 0.8187 0.059 Uiso 1 1 calc R A .
C54 C 0.5962(2) 0.2375(17) 0.8195(4) 0.033(3) Uani 1 1 d . A .
H54A H 0.6015 0.1635 0.8506 0.040 Uiso 1 1 calc R . .
C55 C 0.6085(2) 0.2535(16) 0.7842(4) 0.033(3) Uani 1 1 d . A .
H55A H 0.6239 0.1945 0.7867 0.039 Uiso 1 1 calc R . .
C56 C 0.5661(4) 0.001(3) 0.6843(8) 0.087(7) Uani 1 1 d . . .
H56A H 0.5709 0.0254 0.6545 0.104 Uiso 1 1 calc R A .
C57 C 0.5444(4) 0.058(3) 0.6918(7) 0.079(6) Uani 1 1 d . A .
H57A H 0.5316 0.1333 0.6682 0.095 Uiso 1 1 calc R . .
C58 C 0.5444(4) -0.010(3) 0.7404(8) 0.093(7) Uani 1 1 d . . .
H58A H 0.5318 0.0096 0.7556 0.111 Uiso 1 1 calc R A .
C59 C 0.5658(4) -0.105(2) 0.7615(7) 0.066(5) Uani 1 1 d . A .
H59A H 0.5708 -0.1656 0.7948 0.079 Uiso 1 1 calc R . .
C60 C 0.5794(4) -0.104(2) 0.7283(9) 0.077(6) Uani 1 1 d . A .
H60A H 0.5951 -0.1644 0.7342 0.093 Uiso 1 1 calc R . .
O1 O 0.6252(4) 0.901(3) 0.6144(9) 0.055(5) Uani 0.50 1 d PU A 1
O61 O 0.6216(6) 0.946(5) 0.6316(11) 0.095(7) Uani 0.50 1 d PDU B 2
C61 C 0.6440(6) 1.046(6) 0.6483(13) 0.092(7) Uani 0.50 1 d PDU B 2
H61A H 0.6571 0.9758 0.6717 0.111 Uiso 0.50 1 calc PR B 2
H61B H 0.6422 1.1578 0.6649 0.111 Uiso 0.50 1 calc PR B 2
C62 C 0.6486(6) 1.083(6) 0.5996(12) 0.092(7) Uani 0.50 1 d PDU B 2
H62A H 0.6536 1.2070 0.5977 0.110 Uiso 0.50 1 calc PR B 2
H62B H 0.6607 1.0015 0.5950 0.110 Uiso 0.50 1 calc PR B 2
C63 C 0.6240(6) 1.047(6) 0.5624(13) 0.087(7) Uani 0.50 1 d PDU B 2
H63A H 0.6197 1.1412 0.5366 0.104 Uiso 0.50 1 calc PR B 2
H63B H 0.6241 0.9327 0.5454 0.104 Uiso 0.50 1 calc PR B 2
C64 C 0.6055(6) 1.041(6) 0.5874(13) 0.090(6) Uani 0.50 1 d PDU B 2
H64A H 0.6008 1.1595 0.5955 0.108 Uiso 0.50 1 calc PR B 2
H64B H 0.5911 0.9710 0.5684 0.108 Uiso 0.50 1 calc PR B 2
O2 O 0.7343(11) 0.776(9) 0.503(2) 0.107(11) Uani 0.25 1 d PU C 1
O71 O 0.7295(9) 0.972(8) 0.485(2) 0.099(10) Uani 0.25 1 d PDU D 2
C71 C 0.7539(11) 0.921(12) 0.517(3) 0.099(10) Uani 0.25 1 d PDU D 2
H71A H 0.7668 0.9635 0.5048 0.119 Uiso 0.25 1 calc PR D 2
H71B H 0.7559 0.7939 0.5258 0.119 Uiso 0.25 1 calc PR D 2
C72 C 0.7490(14) 1.040(11) 0.555(3) 0.097(11) Uani 0.25 1 d PDU D 2
H72A H 0.7631 1.0465 0.5865 0.116 Uiso 0.25 1 calc PR D 2
H72B H 0.7445 1.1612 0.5421 0.116 Uiso 0.25 1 calc PR D 2
C73 C 0.7281(13) 0.945(12) 0.563(3) 0.096(11) Uani 0.25 1 d PDU D 2
H73A H 0.7178 1.0276 0.5740 0.116 Uiso 0.25 1 calc PR D 2
H73B H 0.7335 0.8480 0.5882 0.116 Uiso 0.25 1 calc PR D 2
C74 C 0.7157(14) 0.876(11) 0.511(2) 0.097(10) Uani 0.25 1 d PDU D 2
H74A H 0.7173 0.7458 0.5086 0.116 Uiso 0.25 1 calc PR D 2
H74B H 0.6985 0.9082 0.4975 0.116 Uiso 0.25 1 calc PR D 2
O81 O 0.4949(9) 0.379(6) 0.7121(17) 0.147(10) Uani 0.50 1 d PDU E -1
C81 C 0.4984(17) 0.348(8) 0.7655(18) 0.146(11) Uani 0.50 1 d PDU E -1
H81A H 0.5138 0.2855 0.7822 0.176 Uiso 0.50 1 calc PR E -1
H81B H 0.4852 0.2750 0.7688 0.176 Uiso 0.50 1 calc PR E -1
C82 C 0.4987(12) 0.532(7) 0.789(2) 0.144(11) Uani 0.50 1 d PDU E -1
H82A H 0.4824 0.5650 0.7881 0.173 Uiso 0.50 1 calc PR E -1
H82B H 0.5097 0.5341 0.8239 0.173 Uiso 0.50 1 calc PR E -1
C83 C 0.5072(10) 0.659(7) 0.7566(19) 0.143(11) Uani 0.50 1 d PDU E -1
H83A H 0.5244 0.6456 0.7611 0.172 Uiso 0.50 1 calc PR E -1
H83B H 0.5033 0.7848 0.7604 0.172 Uiso 0.50 1 calc PR E -1
C84 C 0.4904(12) 0.573(6) 0.709(2) 0.147(11) Uani 0.50 1 d PDU E -1
H84A H 0.4735 0.5967 0.7052 0.176 Uiso 0.50 1 calc PR E -1
H84B H 0.4934 0.6219 0.6792 0.176 Uiso 0.50 1 calc PR E -1

loop_
_atom_site_aniso_label
_atom_site_aniso_U_11
_atom_site_aniso_U_22
_atom_site_aniso_U_33
_atom_site_aniso_U_23
_atom_site_aniso_U_13
_atom_site_aniso_U_12
Zn 0.0259(7) 0.0427(9) 0.0216(7) 0.0018(6) 0.0093(6) -0.0029(6)
Fe1 0.0391(10) 0.0257(10) 0.0338(10) -0.0063(8) 0.0191(8) -0.0069(8)
Fe2 0.0415(11) 0.0397(11) 0.0289(10) -0.0062(9) 0.0154(8) -0.0062(9)
Fe3 0.0333(10) 0.0289(10) 0.0439(11) 0.0107(9) 0.0136(8) 0.0024(8)
Fe4 0.0387(10) 0.0264(10) 0.0393(11) 0.0095(9) 0.0089(9) -0.0063(8)
N1 0.027(5) 0.044(6) 0.014(5) 0.006(5) 0.007(4) -0.007(5)
N2 0.021(5) 0.044(6) 0.021(5) -0.004(5) 0.008(4) 0.001(5)
N3 0.025(5) 0.046(6) 0.017(5) 0.004(5) 0.006(4) 0.008(5)
N4 0.025(5) 0.041(6) 0.023(5) 0.003(5) 0.005(4) -0.007(5)
C1 0.023(6) 0.023(6) 0.036(7) 0.001(5) 0.016(5) -0.002(5)
C2 0.035(7) 0.041(8) 0.015(6) 0.007(5) 0.006(5) -0.012(6)
C3 0.037(7) 0.051(8) 0.017(6) -0.001(6) 0.010(5) -0.017(6)
C4 0.023(6) 0.031(7) 0.026(6) -0.010(5) 0.004(5) -0.007(5)
C5 0.034(6) 0.030(7) 0.020(6) -0.004(5) 0.012(5) -0.004(5)
C6 0.027(6) 0.042(8) 0.028(7) -0.004(6) 0.014(5) 0.005(6)
C7 0.024(6) 0.059(9) 0.027(7) -0.004(7) 0.006(5) -0.003(6)
C8 0.028(7) 0.064(10) 0.037(8) -0.023(7) 0.017(6) -0.007(6)
C9 0.036(7) 0.036(7) 0.029(7) -0.005(6) 0.015(6) -0.002(6)
C10 0.025(6) 0.036(7) 0.028(7) -0.011(6) 0.012(5) -0.005(5)
C11 0.042(7) 0.035(7) 0.020(6) -0.003(6) 0.014(6) -0.001(6)
C12 0.043(7) 0.048(8) 0.023(7) -0.003(6) 0.008(6) 0.010(7)
C13 0.034(7) 0.048(9) 0.035(7) -0.002(6) 0.010(6) 0.011(6)
C14 0.040(7) 0.037(8) 0.019(6) 0.001(6) 0.006(5) 0.002(6)
C15 0.025(6) 0.028(7) 0.032(7) 0.001(5) 0.007(5) -0.005(5)
C16 0.029(6) 0.027(7) 0.033(7) 0.008(6) 0.010(6) -0.005(5)
C17 0.019(6) 0.051(9) 0.034(7) 0.020(7) 0.000(5) 0.001(6)
C18 0.030(7) 0.046(8) 0.040(8) 0.008(7) 0.012(6) -0.004(6)
C19 0.026(6) 0.036(7) 0.032(7) 0.008(6) 0.012(5) -0.004(5)
C20 0.031(6) 0.020(6) 0.021(6) 0.001(5) 0.012(5) 0.001(5)
C21 0.024(6) 0.031(7) 0.024(6) -0.001(5) 0.010(5) -0.007(5)
C22 0.036(7) 0.041(8) 0.025(6) -0.011(6) 0.011(6) -0.008(6)
C23 0.033(7) 0.050(9) 0.043(8) -0.019(7) 0.021(6) -0.022(6)
C24 0.031(7) 0.044(8) 0.047(8) -0.008(7) 0.004(6) -0.005(6)
C25 0.033(7) 0.034(7) 0.022(6) -0.003(6) -0.005(5) -0.002(6)
C26 0.056(10) 0.052(10) 0.094(14) -0.015(10) 0.040(10) 0.006(8)
C27 0.080(12) 0.029(8) 0.088(13) -0.007(9) 0.037(11) 0.009(8)
C28 0.066(11) 0.034(9) 0.100(14) -0.014(9) 0.038(11) -0.009(8)
C29 0.094(14) 0.079(13) 0.061(11) -0.030(10) 0.043(10) -0.006(11)
C30 0.093(13) 0.049(10) 0.080(13) -0.013(9) 0.068(11) 0.001(10)
C31 0.035(7) 0.040(8) 0.018(6) 0.000(6) 0.009(5) 0.004(6)
C32 0.044(8) 0.030(7) 0.040(8) -0.002(6) 0.016(6) -0.014(6)
C33 0.044(8) 0.087(12) 0.037(8) -0.030(9) 0.027(7) -0.038(9)
C34 0.036(8) 0.083(12) 0.049(9) -0.027(9) 0.010(7) 0.009(8)
C35 0.028(6) 0.063(7) 0.032(6) 0.008(6) -0.003(5) -0.012(6)
C36 0.053(9) 0.055(10) 0.086(13) -0.020(9) 0.041(9) -0.021(8)
C37 0.044(9) 0.044(9) 0.072(11) -0.007(9) 0.003(8) -0.016(7)
C38 0.074(11) 0.054(10) 0.052(10) -0.022(9) 0.026(9) -0.020(9)
C39 0.077(11) 0.034(8) 0.053(10) -0.008(8) 0.022(9) 0.001(8)
C40 0.091(13) 0.047(10) 0.076(12) -0.004(9) 0.055(11) -0.022(9)
C41 0.024(6) 0.028(7) 0.033(7) 0.009(6) 0.006(5) -0.004(5)
C42 0.036(7) 0.045(8) 0.039(8) 0.021(7) 0.014(6) 0.008(6)
C43 0.038(8) 0.060(10) 0.055(9) 0.014(8) 0.028(7) 0.005(7)
C44 0.023(7) 0.055(9) 0.056(9) 0.032(8) -0.006(6) 0.006(6)
C45 0.037(6) 0.004(5) 0.042(6) 0.005(5) -0.005(5) 0.003(5)
C46 0.050(9) 0.050(10) 0.085(13) 0.019(10) 0.018(9) -0.021(8)
C47 0.15(2) 0.023(8) 0.081(13) -0.014(9) 0.061(14) -0.038(11)
C48 0.049(10) 0.044(11) 0.19(3) 0.059(14) 0.045(14) 0.022(9)
C49 0.091(15) 0.062(13) 0.076(13) 0.032(11) 0.023(11) 0.000(11)
C50 0.069(11) 0.049(10) 0.068(11) 0.026(9) 0.038(9) 0.002(9)
C51 0.033(6) 0.028(7) 0.028(6) 0.003(6) 0.012(5) -0.009(6)
C52 0.029(6) 0.028(7) 0.057(9) -0.015(6) 0.025(6) -0.005(6)
C53 0.067(10) 0.041(8) 0.058(9) -0.002(7) 0.045(8) -0.027(8)
C54 0.048(8) 0.034(7) 0.010(6) 0.007(5) 0.001(5) 0.004(6)
C55 0.036(7) 0.028(7) 0.033(7) 0.009(6) 0.008(6) -0.005(6)
C56 0.121(18) 0.079(15) 0.069(13) -0.035(12) 0.043(13) -0.045(14)
C57 0.074(12) 0.066(12) 0.069(12) 0.012(10) -0.012(10) -0.039(11)
C58 0.067(12) 0.100(16) 0.099(16) 0.024(13) 0.013(11) -0.041(12)
C59 0.089(13) 0.026(8) 0.057(11) 0.005(8) -0.009(10) -0.025(9)
C60 0.076(12) 0.024(9) 0.105(16) -0.016(10) -0.002(12) 0.008(8)
O1 0.082(11) 0.033(10) 0.072(11) -0.002(9) 0.055(9) -0.013(8)
O61 0.101(9) 0.093(10) 0.090(9) 0.019(7) 0.031(7) 0.002(7)
C61 0.097(9) 0.088(10) 0.086(8) 0.001(8) 0.023(6) 0.013(7)
C62 0.092(8) 0.090(10) 0.095(10) 0.004(8) 0.033(7) 0.004(8)
C63 0.094(9) 0.086(10) 0.081(8) 0.004(8) 0.032(6) -0.002(8)
C64 0.092(8) 0.087(10) 0.088(9) 0.004(8) 0.027(6) -0.002(8)
O2 0.107(14) 0.105(14) 0.105(14) 0.002(11) 0.031(11) -0.004(11)
O71 0.100(12) 0.099(12) 0.097(11) 0.000(8) 0.034(7) 0.000(8)
C71 0.098(11) 0.101(13) 0.099(12) 0.000(8) 0.034(7) -0.003(8)
C72 0.095(13) 0.098(13) 0.097(12) 0.001(8) 0.033(8) -0.002(7)
C73 0.095(13) 0.097(14) 0.096(12) 0.002(8) 0.032(8) -0.001(8)
C74 0.097(12) 0.096(13) 0.097(12) 0.001(7) 0.032(8) -0.001(7)
O81 0.152(13) 0.145(12) 0.144(12) -0.003(7) 0.050(9) 0.001(8)
C81 0.148(14) 0.144(12) 0.146(13) 0.004(7) 0.050(9) -0.004(8)
C82 0.145(14) 0.148(13) 0.143(12) 0.000(7) 0.053(9) -0.002(8)
C83 0.145(14) 0.141(12) 0.145(13) 0.002(7) 0.050(8) 0.000(8)
C84 0.149(14) 0.146(12) 0.143(12) 0.003(7) 0.049(8) 0.002(8)

loop_
_atom_type_symbol
_atom_type_description
_atom_type_scat_dispersion_real
_atom_type_scat_dispersion_imag
_atom_type_scat_source
C C 0.0033 0.0016 'International Tables Vol C Tables 4.2.6.8 and 6.1.1.4'
H H 0.0000 0.0000 'International Tables Vol C Tables 4.2.6.8 and 6.1.1.4'
N N 0.0061 0.0033 'International Tables Vol C Tables 4.2.6.8 and 6.1.1.4'
O O 0.0106 0.0060 'International Tables Vol C Tables 4.2.6.8 and 6.1.1.4'
Fe Fe 0.3463 0.8444 'International Tables Vol C Tables 4.2.6.8 and 6.1.1.4'
Zn Zn 0.2839 1.4301 'International Tables Vol C Tables 4.2.6.8 and 6.1.1.4'

loop_
_geom_angle_atom_site_label_1
_geom_angle_atom_site_label_2
_geom_angle_atom_site_label_3
_geom_angle
N4 Zn N2 164.6(4)
N4 Zn N1 89.3(4)
N2 Zn N1 87.5(4)
N4 Zn N3 89.3(4)
N2 Zn N3 89.9(3)
N1 Zn N3 164.9(4)
N4 Zn O1 98.6(6)
N2 Zn O1 96.8(6)
N1 Zn O1 100.7(7)
N3 Zn O1 94.4(7)
C26 Fe1 C23 159.3(7)
C26 Fe1 C24 160.7(7)
C23 Fe1 C24 39.9(5)
C26 Fe1 C22 124.9(7)
C23 Fe1 C22 41.2(5)
C24 Fe1 C22 68.2(5)
C26 Fe1 C29 67.8(8)
C23 Fe1 C29 120.1(6)
C24 Fe1 C29 105.5(7)
C22 Fe1 C29 157.3(6)
C26 Fe1 C27 41.0(6)
C23 Fe1 C27 120.9(6)
C24 Fe1 C27 155.7(6)
C22 Fe1 C27 107.2(6)
C29 Fe1 C27 69.1(8)
C26 Fe1 C30 40.0(7)
C23 Fe1 C30 156.7(7)
C24 Fe1 C30 123.6(7)
C22 Fe1 C30 161.7(7)
C29 Fe1 C30 39.4(7)
C27 Fe1 C30 68.0(7)
C26 Fe1 C28 68.1(7)
C23 Fe1 C28 104.4(6)
C24 Fe1 C28 119.8(6)
C22 Fe1 C28 121.2(6)
C29 Fe1 C28 41.5(7)
C27 Fe1 C28 40.6(6)
C30 Fe1 C28 67.5(7)
C26 Fe1 C21 111.4(6)
C23 Fe1 C21 68.4(5)
C24 Fe1 C21 68.1(5)
C22 Fe1 C21 40.5(5)
C29 Fe1 C21 159.4(7)
C27 Fe1 C21 124.8(6)
C30 Fe1 C21 126.6(6)
C28 Fe1 C21 158.9(6)
C26 Fe1 C25 126.2(6)
C23 Fe1 C25 68.3(5)
C24 Fe1 C25 40.4(5)
C22 Fe1 C25 69.0(5)
C29 Fe1 C25 121.3(7)
C27 Fe1 C25 162.4(6)
C30 Fe1 C25 110.0(6)
C28 Fe1 C25 156.3(6)
C21 Fe1 C25 41.3(4)
C35 Fe2 C34 39.0(5)
C35 Fe2 C33 67.3(6)
C34 Fe2 C33 39.7(6)
C35 Fe2 C36 125.3(6)
C34 Fe2 C36 159.8(7)
C33 Fe2 C36 159.6(7)
C35 Fe2 C38 153.5(7)
C34 Fe2 C38 120.9(6)
C33 Fe2 C38 108.4(6)
C36 Fe2 C38 67.9(6)
C35 Fe2 C39 119.0(6)
C34 Fe2 C39 106.5(7)
C33 Fe2 C39 123.1(6)
C36 Fe2 C39 67.7(7)
C38 Fe2 C39 39.7(6)
C35 Fe2 C32 68.2(6)
C34 Fe2 C32 66.9(6)
C33 Fe2 C32 40.3(6)
C36 Fe2 C32 124.7(6)
C38 Fe2 C32 126.5(6)
C39 Fe2 C32 160.7(6)
C35 Fe2 C37 164.1(6)
C34 Fe2 C37 156.4(7)
C33 Fe2 C37 122.9(7)
C36 Fe2 C37 41.3(6)
C38 Fe2 C37 40.0(6)
C39 Fe2 C37 67.6(7)
C32 Fe2 C37 110.7(6)
C35 Fe2 C40 105.8(7)
C34 Fe2 C40 122.3(8)
C33 Fe2 C40 158.5(7)
C36 Fe2 C40 40.7(7)
C38 Fe2 C40 68.3(7)
C39 Fe2 C40 40.8(6)
C32 Fe2 C40 158.2(6)
C37 Fe2 C40 69.1(7)
C35 Fe2 C31 42.9(5)
C34 Fe2 C31 68.3(5)
C33 Fe2 C31 67.9(5)
C36 Fe2 C31 109.1(6)
C38 Fe2 C31 162.1(6)
C39 Fe2 C31 157.2(6)
C32 Fe2 C31 39.5(5)
C37 Fe2 C31 126.0(6)
C40 Fe2 C31 121.8(6)
C43 Fe3 C47 120.3(7)
C43 Fe3 C46 158.9(7)
C47 Fe3 C46 41.5(7)
C43 Fe3 C42 41.6(5)
C47 Fe3 C42 107.2(7)
C46 Fe3 C42 124.1(6)
C43 Fe3 C44 40.5(6)
C47 Fe3 C44 155.3(8)
C46 Fe3 C44 160.5(7)
C42 Fe3 C44 68.8(6)
C43 Fe3 C49 121.4(7)
C47 Fe3 C49 66.9(8)
C46 Fe3 C49 66.5(7)
C42 Fe3 C49 158.0(7)
C44 Fe3 C49 107.2(7)
C43 Fe3 C48 104.7(7)
C47 Fe3 C48 40.8(8)
C46 Fe3 C48 68.4(7)
C42 Fe3 C48 122.5(8)
C44 Fe3 C48 119.4(7)
C49 Fe3 C48 39.2(8)
C43 Fe3 C45 68.1(6)
C47 Fe3 C45 161.8(8)
C46 Fe3 C45 125.8(6)
C42 Fe3 C45 67.5(6)
C44 Fe3 C45 41.0(5)
C49 Fe3 C45 124.5(7)
C48 Fe3 C45 156.9(8)
C43 Fe3 C41 68.9(5)
C47 Fe3 C41 124.9(7)
C46 Fe3 C41 110.4(6)
C42 Fe3 C41 40.4(5)
C44 Fe3 C41 68.7(5)
C49 Fe3 C41 160.2(8)
C48 Fe3 C41 160.0(9)
C45 Fe3 C41 39.9(5)
C43 Fe3 C50 157.4(6)
C47 Fe3 C50 67.9(7)
C46 Fe3 C50 39.8(6)
C42 Fe3 C50 160.6(6)
C44 Fe3 C50 123.8(7)
C49 Fe3 C50 39.1(7)
C48 Fe3 C50 66.9(8)
C45 Fe3 C50 111.0(6)
C41 Fe3 C50 125.9(6)
C53 Fe4 C55 69.2(6)
C53 Fe4 C54 40.6(6)
C55 Fe4 C54 40.8(5)
C53 Fe4 C60 152.2(8)
C55 Fe4 C60 106.2(7)
C54 Fe4 C60 118.1(7)
C53 Fe4 C59 117.0(7)
C55 Fe4 C59 122.2(6)
C54 Fe4 C59 104.0(6)
C60 Fe4 C59 40.7(8)
C53 Fe4 C56 163.7(9)
C55 Fe4 C56 122.0(7)
C54 Fe4 C56 155.4(8)
C60 Fe4 C56 41.2(8)
C59 Fe4 C56 68.7(8)
C53 Fe4 C57 125.6(8)
C55 Fe4 C57 159.1(7)
C54 Fe4 C57 160.0(7)
C60 Fe4 C57 67.8(8)
C59 Fe4 C57 67.3(7)
C56 Fe4 C57 40.3(8)
C53 Fe4 C58 105.5(8)
C55 Fe4 C58 157.3(7)
C54 Fe4 C58 121.1(7)
C60 Fe4 C58 67.6(9)
C59 Fe4 C58 39.0(7)
C56 Fe4 C58 68.7(9)
C57 Fe4 C58 41.0(7)
C53 Fe4 C52 40.5(5)
C55 Fe4 C52 68.4(5)
C54 Fe4 C52 67.6(5)
C60 Fe4 C52 165.1(8)
C59 Fe4 C52 153.9(7)
C56 Fe4 C52 128.8(8)
C57 Fe4 C52 111.9(7)
C58 Fe4 C52 122.7(8)
C53 Fe4 C51 68.5(5)
C55 Fe4 C51 40.7(5)
C54 Fe4 C51 67.8(5)
C60 Fe4 C51 126.7(7)
C59 Fe4 C51 161.1(7)
C56 Fe4 C51 111.4(7)
C57 Fe4 C51 125.8(6)
C58 Fe4 C51 159.8(7)
C52 Fe4 C51 40.4(4)
C4 N1 C1 106.8(9)
C4 N1 Zn 124.3(7)
C1 N1 Zn 126.5(7)
C6 N2 C9 107.7(9)
C6 N2 Zn 125.7(7)
C9 N2 Zn 126.4(8)
C14 N3 C11 107.8(9)
C14 N3 Zn 125.3(7)
C11 N3 Zn 126.4(8)
C16 N4 C19 107.0(9)
C16 N4 Zn 124.6(7)
C19 N4 Zn 128.5(8)
N1 C1 C20 125.6(10)
N1 C1 C2 108.5(9)
C20 C1 C2 125.7(10)
C3 C2 C1 107.6(10)
C2 C3 C4 107.2(10)
N1 C4 C5 124.2(10)
N1 C4 C3 109.9(9)
C5 C4 C3 125.7(10)
C6 C5 C4 123.0(10)
C6 C5 C21 115.4(10)
C4 C5 C21 121.5(9)
N2 C6 C5 124.8(10)
N2 C6 C7 109.7(10)
C5 C6 C7 125.5(11)
C8 C7 C6 106.3(10)
C7 C8 C9 108.4(10)
N2 C9 C10 126.2(10)
N2 C9 C8 107.9(10)
C10 C9 C8 125.9(10)
C11 C10 C9 123.8(10)
C11 C10 C31 120.1(10)
C9 C10 C31 115.9(10)
N3 C11 C10 125.8(11)
N3 C11 C12 107.6(10)
C10 C11 C12 126.6(11)
C13 C12 C11 107.6(11)
C12 C13 C14 107.3(11)
N3 C14 C13 109.6(10)
N3 C14 C15 124.3(10)
C13 C14 C15 125.9(11)
C14 C15 C16 123.0(10)
C14 C15 C41 121.3(10)
C16 C15 C41 115.3(10)
N4 C16 C15 126.1(10)
N4 C16 C17 109.7(10)
C15 C16 C17 124.0(10)
C18 C17 C16 106.4(10)
C17 C18 C19 107.7(11)
N4 C19 C20 124.6(10)
N4 C19 C18 109.2(10)
C20 C19 C18 126.2(10)
C1 C20 C19 124.1(10)
C1 C20 C51 114.6(10)
C19 C20 C51 121.1(10)
C22 C21 C25 107.9(10)
C22 C21 C5 123.3(10)
C25 C21 C5 128.6(10)
C22 C21 Fe1 68.9(7)
C25 C21 Fe1 69.5(7)
C5 C21 Fe1 130.9(8)
C21 C22 C23 107.5(11)
C21 C22 Fe1 70.6(7)
C23 C22 Fe1 68.9(7)
C24 C23 C22 108.3(11)
C24 C23 Fe1 70.2(7)
C22 C23 Fe1 69.9(7)
C23 C24 C25 110.3(12)
C23 C24 Fe1 69.9(8)
C25 C24 Fe1 71.2(7)
C24 C25 C21 106.0(11)
C24 C25 Fe1 68.4(8)
C21 C25 Fe1 69.2(7)
C30 C26 C27 108.8(16)
C30 C26 Fe1 71.0(9)
C27 C26 Fe1 70.5(9)
C28 C27 C26 106.5(16)
C28 C27 Fe1 69.9(9)
C26 C27 Fe1 68.6(9)
C27 C28 C29 107.7(15)
C27 C28 Fe1 69.5(9)
C29 C28 Fe1 68.8(9)
C30 C29 C28 107.2(17)
C30 C29 Fe1 70.5(9)
C28 C29 Fe1 69.7(9)
C29 C30 C26 109.8(16)
C29 C30 Fe1 70.0(9)
C26 C30 Fe1 69.0(8)
C32 C31 C35 103.6(10)
C32 C31 C10 132.9(12)
C35 C31 C10 123.5(11)
C32 C31 Fe2 69.5(7)
C35 C31 Fe2 65.4(7)
C10 C31 Fe2 130.1(9)
C31 C32 C33 110.0(13)
C31 C32 Fe2 71.0(7)
C33 C32 Fe2 69.2(8)
C34 C33 C32 107.7(12)
C34 C33 Fe2 70.1(9)
C32 C33 Fe2 70.5(7)
C35 C34 C33 109.5(13)
C35 C34 Fe2 68.4(8)
C33 C34 Fe2 70.1(8)
C34 C35 C31 109.0(13)
C34 C35 Fe2 72.6(8)
C31 C35 Fe2 71.7(7)
C40 C36 C37 108.9(14)
C40 C36 Fe2 70.5(8)
C37 C36 Fe2 69.7(8)
C38 C37 C36 106.7(15)
C38 C37 Fe2 69.8(9)
C36 C37 Fe2 69.0(8)
C39 C38 C37 109.3(15)
C39 C38 Fe2 70.2(9)
C37 C38 Fe2 70.2(8)
C38 C39 C40 109.5(15)
C38 C39 Fe2 70.1(9)
C40 C39 Fe2 70.2(8)
C36 C40 C39 105.6(15)
C36 C40 Fe2 68.9(9)
C39 C40 Fe2 69.0(8)
C45 C41 C42 107.6(10)
C45 C41 C15 129.7(11)
C42 C41 C15 122.4(11)
C45 C41 Fe3 69.9(6)
C42 C41 Fe3 69.0(7)
C15 C41 Fe3 131.1(8)
C41 C42 C43 107.9(12)
C41 C42 Fe3 70.6(7)
C43 C42 Fe3 68.5(7)
C44 C43 C42 108.2(12)
C44 C43 Fe3 70.5(8)
C42 C43 Fe3 69.9(7)
C43 C44 C45 107.1(12)
C43 C44 Fe3 69.0(8)
C45 C44 Fe3 70.1(7)
C41 C45 C44 109.2(12)
C41 C45 Fe3 70.3(7)
C44 C45 Fe3 68.9(7)
C50 C46 C47 107.6(15)
C50 C46 Fe3 71.6(8)
C47 C46 Fe3 69.1(8)
C48 C47 C46 106.9(17)
C48 C47 Fe3 70.8(10)
C46 C47 Fe3 69.4(8)
C49 C48 C47 106.8(17)
C49 C48 Fe3 70.2(10)
C47 C48 Fe3 68.5(9)
C48 C49 C50 111.1(19)
C48 C49 Fe3 70.6(11)
C50 C49 Fe3 71.2(10)
C49 C50 C46 107.6(17)
C49 C50 Fe3 69.7(9)
C46 C50 Fe3 68.6(8)
C55 C51 C52 107.1(10)
C55 C51 C20 125.5(10)
C52 C51 C20 127.2(11)
C55 C51 Fe4 67.3(6)
C52 C51 Fe4 69.5(7)
C20 C51 Fe4 132.8(8)
C53 C52 C51 107.7(12)
C53 C52 Fe4 67.2(8)
C51 C52 Fe4 70.1(7)
C54 C53 C52 108.1(11)
C54 C53 Fe4 70.4(8)
C52 C53 Fe4 72.2(8)
C53 C54 C55 108.9(10)
C53 C54 Fe4 69.0(7)
C55 C54 Fe4 69.2(7)
C54 C55 C51 107.9(11)
C54 C55 Fe4 70.0(7)
C51 C55 Fe4 72.1(7)
C57 C56 C60 106.4(17)
C57 C56 Fe4 70.3(10)
C60 C56 Fe4 68.8(10)
C56 C57 C58 108.7(18)
C56 C57 Fe4 69.4(10)
C58 C57 Fe4 70.1(10)
C59 C58 C57 107.0(19)
C59 C58 Fe4 68.9(10)
C57 C58 Fe4 68.9(9)
C58 C59 C60 110.1(17)
C58 C59 Fe4 72.1(10)
C60 C59 Fe4 69.6(9)
C59 C60 C56 107.8(17)
C59 C60 Fe4 69.7(10)
C56 C60 Fe4 70.0(10)
C61 O61 C64 106(3)
O61 C61 C62 103(3)
C63 C62 C61 100(3)
C64 C63 C62 111(3)
O61 C64 C63 93(3)
C74 O71 C71 99(6)
O71 C71 C72 84(5)
C73 C72 C71 102(6)
C72 C73 C74 99(6)
O71 C74 C73 99(5)
C81 O81 C84 100(5)
O81 C81 C82 106(5)
C83 C82 C81 105(5)
C82 C83 C84 91(4)
O81 C84 C83 108(5)

loop_
_geom_bond_atom_site_label_1
_geom_bond_atom_site_label_2
_geom_bond_distance
Zn N4 2.031(9)
Zn N2 2.035(9)
Zn N1 2.036(9)
Zn N3 2.047(9)
Zn O1 2.20(2)
Fe1 C26 2.031(15)
Fe1 C23 2.032(12)
Fe1 C24 2.035(14)
Fe1 C22 2.046(11)
Fe1 C29 2.051(16)
Fe1 C27 2.057(15)
Fe1 C30 2.057(14)
Fe1 C28 2.062(16)
Fe1 C21 2.068(12)
Fe1 C25 2.073(13)
Fe2 C35 1.982(12)
Fe2 C34 2.034(14)
Fe2 C33 2.034(13)
Fe2 C36 2.043(14)
Fe2 C38 2.047(15)
Fe2 C39 2.048(14)
Fe2 C32 2.051(13)
Fe2 C37 2.052(14)
Fe2 C40 2.064(15)
Fe2 C31 2.070(12)
Fe3 C43 2.035(13)
Fe3 C47 2.035(15)
Fe3 C46 2.039(14)
Fe3 C42 2.054(12)
Fe3 C44 2.054(14)
Fe3 C49 2.059(17)
Fe3 C48 2.066(16)
Fe3 C45 2.071(11)
Fe3 C41 2.076(12)
Fe3 C50 2.078(14)
Fe4 C53 2.008(14)
Fe4 C55 2.017(12)
Fe4 C54 2.026(11)
Fe4 C60 2.030(16)
Fe4 C59 2.032(15)
Fe4 C56 2.045(17)
Fe4 C57 2.057(16)
Fe4 C58 2.073(17)
Fe4 C52 2.074(12)
Fe4 C51 2.081(11)
N1 C4 1.360(14)
N1 C1 1.386(13)
N2 C6 1.362(15)
N2 C9 1.390(14)
N3 C14 1.359(15)
N3 C11 1.385(14)
N4 C16 1.362(14)
N4 C19 1.363(14)
C1 C20 1.406(15)
C1 C2 1.443(16)
C2 C3 1.344(16)
C3 C4 1.433(15)
C4 C5 1.429(15)
C5 C6 1.418(15)
C5 C21 1.496(16)
C6 C7 1.446(16)
C7 C8 1.360(17)
C8 C9 1.439(16)
C9 C10 1.404(16)
C10 C11 1.403(16)
C10 C31 1.499(15)
C11 C12 1.434(17)
C12 C13 1.364(17)
C13 C14 1.411(16)
C14 C15 1.415(16)
C15 C16 1.432(16)
C15 C41 1.488(16)
C16 C17 1.436(16)
C17 C18 1.349(17)
C18 C19 1.430(16)
C19 C20 1.416(16)
C20 C51 1.501(15)
C21 C22 1.424(16)
C21 C25 1.459(16)
C22 C23 1.435(17)
C23 C24 1.388(19)
C24 C25 1.420(17)
C26 C30 1.40(2)
C26 C27 1.43(2)
C27 C28 1.43(2)
C28 C29 1.46(2)
C29 C30 1.39(2)
C31 C32 1.392(17)
C31 C35 1.485(19)
C32 C33 1.407(19)
C33 C34 1.38(2)
C34 C35 1.341(19)
C36 C40 1.43(2)
C36 C37 1.44(2)
C37 C38 1.40(2)
C38 C39 1.39(2)
C39 C40 1.43(2)
C41 C45 1.414(17)
C41 C42 1.426(17)
C42 C43 1.451(19)
C43 C44 1.41(2)
C44 C45 1.445(17)
C46 C50 1.40(2)
C46 C47 1.44(2)
C47 C48 1.43(3)
C48 C49 1.38(3)
C49 C50 1.38(2)
C51 C55 1.425(17)
C51 C52 1.435(16)
C52 C53 1.415(18)
C53 C54 1.401(19)
C54 C55 1.408(17)
C56 C57 1.41(3)
C56 C60 1.43(3)
C57 C58 1.45(3)
C58 C59 1.37(3)
C59 C60 1.41(3)
O61 C61 1.429(19)
O61 C64 1.449(19)
C61 C62 1.498(19)
C62 C63 1.477(19)
C63 C64 1.471(19)
O71 C74 1.44(2)
O71 C71 1.44(2)
C71 C72 1.49(2)
C72 C73 1.49(2)
C73 C74 1.49(2)
O81 C81 1.452(19)
O81 C84 1.45(2)
C81 C82 1.51(2)
C82 C83 1.50(2)
C83 C84 1.50(2)
